data_4035882
loop_
_publ_author_name
'Ji, Kai-Long'
'Fan, Yao-Yue'
'Ge, Zhan-Peng'
'Sheng, Li'
'Xu, You-Kai'
'Gan, Li-She'
'Li, Jing-Ya'
'Yue, Jian-Min'

_publ_section_title
;
 Maximumins A-D, Rearranged Labdane-Type Diterpenoids with Four Different
 Carbon Skeletons from Amomum maximum.
;
_journal_issue 1
_journal_name_full 'The Journal of organic chemistry'
_journal_page_first 282
_journal_page_last 288
_journal_paper_doi 10.1021/acs.joc.8b02665
_journal_volume 84
_journal_year 2019
_chemical_absolute_configuration rmad
_chemical_formula_moiety 'C20 H28 O3'
_chemical_formula_sum 'C20 H28 O3'
_chemical_formula_weight 316.42
_space_group_crystal_system monoclinic
_space_group_IT_number 5
_space_group_name_Hall 'C 2y'
_space_group_name_H-M_alt 'C 1 2 1'
_atom_sites_solution_hydrogens geom
_atom_sites_solution_primary direct
_audit_creation_date 2017-12-22
_audit_creation_method
;
Olex2 1.2
(compiled 2017.03.28 svn.r3405 for OlexSys, GUI svn.r5337)
;
_cell_angle_alpha 90
_cell_angle_beta 106.0100(10)
_cell_angle_gamma 90
_cell_formula_units_Z 4
_cell_length_a 13.2915(3)
_cell_length_b 7.2927(2)
_cell_length_c 17.9828(5)
_cell_measurement_reflns_used 9248
_cell_measurement_temperature 170(2)
_cell_measurement_theta_max 60.65
_cell_measurement_theta_min 6.08
_cell_volume 1675.48(8)
_computing_cell_refinement 'SAINT v8.37A (Bruker, 2015)'
_computing_data_reduction 'SAINT v8.37A (Bruker, 2015)'
_computing_molecular_graphics 'Olex2 (Dolomanov et al., 2009)'
_computing_publication_material 'Olex2 (Dolomanov et al., 2009)'
_computing_structure_refinement 'ShelXL (Sheldrick, 2015)'
_computing_structure_solution 'ShelXS (Sheldrick, 2008)'
_diffrn_ambient_temperature 170.0
_diffrn_measured_fraction_theta_full 0.993
_diffrn_measured_fraction_theta_max 0.993
_diffrn_measurement_device_type 'Bruker D8 Venture'
_diffrn_measurement_method '\f and \w scans'
_diffrn_radiation_type GaK\a
_diffrn_radiation_wavelength 1.34139
_diffrn_reflns_av_R_equivalents 0.0318
_diffrn_reflns_av_unetI/netI 0.0299
_diffrn_reflns_Laue_measured_fraction_full 0.993
_diffrn_reflns_Laue_measured_fraction_max 0.993
_diffrn_reflns_limit_h_max 17
_diffrn_reflns_limit_h_min -16
_diffrn_reflns_limit_k_max 9
_diffrn_reflns_limit_k_min -9
_diffrn_reflns_limit_l_max 23
_diffrn_reflns_limit_l_min -23
_diffrn_reflns_number 11729
_diffrn_reflns_point_group_measured_fraction_full 0.991
_diffrn_reflns_point_group_measured_fraction_max 0.986
_diffrn_reflns_theta_full 53.594
_diffrn_reflns_theta_max 60.615
_diffrn_reflns_theta_min 6.079
_diffrn_standards_number 0
_exptl_absorpt_coefficient_mu 0.419
_exptl_absorpt_correction_T_max 0.7519
_exptl_absorpt_correction_T_min 0.5974
_exptl_absorpt_correction_type multi-scan
_exptl_absorpt_process_details
'SADABS-2016/2 (Bruker,2016/2) was used for absorption correction. wR2(int) was 0.1040 before and 0.0579 after correction. The Ratio of minimum to maximum transmission is 0.7945. The \l/2 correction factor is Not present.'
_exptl_crystal_colour colourless
_exptl_crystal_density_diffrn 1.254
_exptl_crystal_description block
_exptl_crystal_F_000 688
_exptl_crystal_size_max 0.1
_exptl_crystal_size_mid 0.08
_exptl_crystal_size_min 0.05
_refine_diff_density_max 0.206
_refine_diff_density_min -0.109
_refine_diff_density_rms 0.029
_refine_ls_abs_structure_details
;
 Flack x determined using 1595 quotients [(I+)-(I-)]/[(I+)+(I-)]
 (Parsons, Flack and Wagner, Acta Cryst. B69 (2013) 249-259).
;
_refine_ls_abs_structure_Flack -0.01(9)
_refine_ls_extinction_method none
_refine_ls_goodness_of_fit_ref 1.051
_refine_ls_hydrogen_treatment constr
_refine_ls_matrix_type full
_refine_ls_number_parameters 212
_refine_ls_number_reflns 3800
_refine_ls_number_restraints 1
_refine_ls_restrained_S_all 1.051
_refine_ls_R_factor_all 0.0334
_refine_ls_R_factor_gt 0.0315
_refine_ls_shift/su_max 0.000
_refine_ls_shift/su_mean 0.000
_refine_ls_structure_factor_coef Fsqd
_refine_ls_weighting_details 'w=1/[\s^2^(Fo^2^)+(0.0324P)^2^+0.5961P] where P=(Fo^2^+2Fc^2^)/3'
_refine_ls_weighting_scheme calc
_refine_ls_wR_factor_gt 0.0778
_refine_ls_wR_factor_ref 0.0794
_reflns_Friedel_coverage 0.840
_reflns_Friedel_fraction_full 0.988
_reflns_Friedel_fraction_max 0.977
_reflns_number_gt 3653
_reflns_number_total 3800
_reflns_threshold_expression 'I > 2\s(I)'
_cod_data_source_file jo8b02665_si_002.cif
_cod_data_source_block mjl17144_0m
_cod_database_code 4035882
_shelx_shelxl_version_number 2017/1
_shelx_space_group_comment
;
The symmetry employed for this shelxl refinement is uniquely defined
by the following loop, which should always be used as a source of
symmetry information in preference to the above space-group names.
They are only intended as comments.
;
_shelx_estimated_absorpt_t_max 0.979
_shelx_estimated_absorpt_t_min 0.959
_olex2_refinement_description
;
1. Fixed Uiso
 At 1.2 times of:
  All C(H) groups, All C(H,H) groups
 At 1.5 times of:
  All C(H,H,H) groups, All O(H) groups
2.a Ternary CH refined with riding coordinates:
 C5(H5), C9(H9)
2.b Secondary CH2 refined with riding coordinates:
 C1(H1A,H1B), C2(H2A,H2B), C3(H3A,H3B), C6(H6A,H6B), C7(H7A,H7B), C11(H11A,
 H11B), C17(H17A,H17B)
2.c Aromatic/amide H refined with riding coordinates:
 C14(H14), C15(H15)
2.d Idealised Me refined as rotating group:
 C18(H18A,H18B,H18C), C19(H19A,H19B,H19C), C20(H20A,H20B,H20C)
2.e Idealised tetrahedral OH refined as rotating group:
 O1(H1)
;
_olex2_submission_special_instructions 'No special instructions were received'

loop_
_space_group_symop_operation_xyz
'x, y, z'
'-x, y, -z'
'x+1/2, y+1/2, z'
'-x+1/2, y+1/2, -z'

loop_
_atom_site_label
_atom_site_type_symbol
_atom_site_fract_x
_atom_site_fract_y
_atom_site_fract_z
_atom_site_U_iso_or_equiv
_atom_site_adp_type
_atom_site_occupancy
_atom_site_site_symmetry_order
_atom_site_calc_flag
_atom_site_refinement_flags_posn
O1 O 0.85040(10) 0.88827(16) 0.32635(8) 0.0287(3) Uani 1 1 d .
H1 H 0.908942 0.939889 0.341965 0.043 Uiso 1 1 calc GR
O2 O 0.83282(10) 0.55986(17) 0.50194(7) 0.0282(3) Uani 1 1 d .
O3 O 0.52540(9) 0.6222(2) 0.38648(7) 0.0328(3) Uani 1 1 d .
C1 C 0.64908(13) 0.4401(3) 0.15170(11) 0.0285(4) Uani 1 1 d .
H1A H 0.592056 0.423842 0.176756 0.034 Uiso 1 1 calc R
H1B H 0.636675 0.557378 0.122855 0.034 Uiso 1 1 calc R
C2 C 0.64453(15) 0.2836(3) 0.09457(11) 0.0339(4) Uani 1 1 d .
H2A H 0.649628 0.164931 0.122108 0.041 Uiso 1 1 calc R
H2B H 0.576534 0.286871 0.054336 0.041 Uiso 1 1 calc R
C3 C 0.73279(15) 0.2982(3) 0.05652(11) 0.0329(4) Uani 1 1 d .
H3A H 0.722822 0.411088 0.024737 0.040 Uiso 1 1 calc R
H3B H 0.728780 0.192450 0.021303 0.040 Uiso 1 1 calc R
C4 C 0.84246(14) 0.3028(3) 0.11420(10) 0.0280(4) Uani 1 1 d .
C5 C 0.84376(13) 0.4571(2) 0.17413(10) 0.0231(3) Uani 1 1 d .
H5 H 0.830611 0.572220 0.142718 0.028 Uiso 1 1 calc R
C6 C 0.95008(13) 0.4887(2) 0.23315(10) 0.0253(4) Uani 1 1 d .
H6A H 0.963192 0.390434 0.272657 0.030 Uiso 1 1 calc R
H6B H 1.006200 0.483501 0.206685 0.030 Uiso 1 1 calc R
C7 C 0.95241(13) 0.6748(2) 0.27242(11) 0.0260(4) Uani 1 1 d .
H7A H 1.020815 0.690058 0.311472 0.031 Uiso 1 1 calc R
H7B H 0.946016 0.772727 0.233255 0.031 Uiso 1 1 calc R
C8 C 0.86523(13) 0.6973(2) 0.31178(10) 0.0226(3) Uani 1 1 d .
C9 C 0.75807(12) 0.6401(2) 0.25736(9) 0.0208(3) Uani 1 1 d .
H9 H 0.742358 0.733899 0.215139 0.025 Uiso 1 1 calc R
C10 C 0.75460(12) 0.4522(2) 0.21512(9) 0.0212(3) Uani 1 1 d .
C11 C 0.67235(13) 0.6659(3) 0.29905(10) 0.0244(4) Uani 1 1 d .
H11A H 0.649392 0.795479 0.293235 0.029 Uiso 1 1 calc R
H11B H 0.611444 0.589539 0.272466 0.029 Uiso 1 1 calc R
C12 C 0.70228(13) 0.6187(2) 0.38373(9) 0.0225(3) Uani 1 1 d .
C13 C 0.61971(13) 0.6063(2) 0.42228(10) 0.0257(3) Uani 1 1 d .
C14 C 0.65578(16) 0.5752(3) 0.50481(11) 0.0320(4) Uani 1 1 d .
H14 H 0.606658 0.569865 0.534404 0.038 Uiso 1 1 calc R
C15 C 0.75738(16) 0.5539(3) 0.53961(10) 0.0310(4) Uani 1 1 d .
H15 H 0.778224 0.533328 0.593875 0.037 Uiso 1 1 calc R
C16 C 0.80302(13) 0.5934(2) 0.42402(9) 0.0231(3) Uani 1 1 d .
C17 C 0.89323(13) 0.5988(3) 0.39033(9) 0.0247(3) Uani 1 1 d .
H17A H 0.915810 0.471957 0.383650 0.030 Uiso 1 1 calc R
H17B H 0.952515 0.662934 0.426504 0.030 Uiso 1 1 calc R
C18 C 0.92102(17) 0.3500(3) 0.06810(12) 0.0379(5) Uani 1 1 d .
H18A H 0.912546 0.478765 0.051998 0.057 Uiso 1 1 calc GR
H18B H 0.907990 0.271303 0.022247 0.057 Uiso 1 1 calc GR
H18C H 0.992478 0.329926 0.100720 0.057 Uiso 1 1 calc GR
C19 C 0.87168(15) 0.1126(3) 0.15021(11) 0.0327(4) Uani 1 1 d .
H19A H 0.934849 0.122292 0.193755 0.049 Uiso 1 1 calc GR
H19B H 0.884891 0.029222 0.111215 0.049 Uiso 1 1 calc GR
H19C H 0.813954 0.064869 0.168662 0.049 Uiso 1 1 calc GR
C20 C 0.76079(14) 0.2904(3) 0.27135(10) 0.0268(4) Uani 1 1 d .
H20A H 0.736545 0.178229 0.241830 0.040 Uiso 1 1 calc GR
H20B H 0.716382 0.315935 0.305511 0.040 Uiso 1 1 calc GR
H20C H 0.833383 0.274134 0.302481 0.040 Uiso 1 1 calc GR

loop_
_atom_site_aniso_label
_atom_site_aniso_U_11
_atom_site_aniso_U_22
_atom_site_aniso_U_33
_atom_site_aniso_U_23
_atom_site_aniso_U_13
_atom_site_aniso_U_12
O1 0.0258(6) 0.0207(6) 0.0394(7) -0.0029(5) 0.0087(5) -0.0010(5)
O2 0.0290(6) 0.0305(7) 0.0239(6) 0.0029(5) 0.0052(5) 0.0007(5)
O3 0.0224(6) 0.0383(7) 0.0397(7) -0.0018(6) 0.0118(5) -0.0033(6)
C1 0.0191(8) 0.0332(9) 0.0309(9) -0.0018(8) 0.0032(6) 0.0027(7)
C2 0.0263(9) 0.0382(11) 0.0320(10) -0.0074(8) -0.0005(7) -0.0003(8)
C3 0.0350(10) 0.0339(10) 0.0272(9) -0.0042(8) 0.0040(7) 0.0051(8)
C4 0.0290(9) 0.0275(9) 0.0283(9) -0.0006(7) 0.0095(7) 0.0054(7)
C5 0.0206(8) 0.0225(8) 0.0275(8) 0.0049(7) 0.0086(6) 0.0047(7)
C6 0.0194(8) 0.0270(9) 0.0309(9) 0.0030(7) 0.0092(7) 0.0035(6)
C7 0.0189(8) 0.0274(9) 0.0323(9) 0.0020(7) 0.0082(7) -0.0022(7)
C8 0.0186(8) 0.0206(8) 0.0285(8) 0.0007(6) 0.0062(6) 0.0012(6)
C9 0.0171(7) 0.0229(8) 0.0219(7) 0.0031(6) 0.0047(6) 0.0029(6)
C10 0.0157(7) 0.0219(8) 0.0253(8) 0.0020(7) 0.0044(6) 0.0017(6)
C11 0.0181(7) 0.0308(9) 0.0242(8) 0.0009(7) 0.0055(6) 0.0047(7)
C12 0.0214(7) 0.0203(8) 0.0261(8) -0.0011(6) 0.0072(6) -0.0005(6)
C13 0.0254(8) 0.0215(8) 0.0320(9) -0.0021(7) 0.0111(7) -0.0023(7)
C14 0.0361(10) 0.0327(10) 0.0322(9) 0.0020(8) 0.0175(8) -0.0021(8)
C15 0.0402(10) 0.0298(10) 0.0246(8) 0.0032(7) 0.0115(8) -0.0013(8)
C16 0.0248(8) 0.0209(8) 0.0232(7) 0.0007(6) 0.0057(6) 0.0000(7)
C17 0.0177(7) 0.0293(9) 0.0253(8) 0.0025(7) 0.0027(6) 0.0024(7)
C18 0.0386(11) 0.0442(12) 0.0358(10) -0.0027(9) 0.0187(9) 0.0050(9)
C19 0.0325(9) 0.0279(9) 0.0368(9) -0.0034(8) 0.0078(7) 0.0060(8)
C20 0.0266(9) 0.0217(8) 0.0320(9) 0.0035(7) 0.0079(7) -0.0004(7)

loop_
_atom_type_symbol
_atom_type_description
_atom_type_scat_dispersion_real
_atom_type_scat_dispersion_imag
_atom_type_scat_source
C C 0.0150 0.0070 'International Tables Vol C Tables 4.2.6.8 and 6.1.1.4'
H H 0.0000 0.0000 'International Tables Vol C Tables 4.2.6.8 and 6.1.1.4'
O O 0.0410 0.0250 'International Tables Vol C Tables 4.2.6.8 and 6.1.1.4'

loop_
_geom_angle_atom_site_label_1
_geom_angle_atom_site_label_2
_geom_angle_atom_site_label_3
_geom_angle
C8 O1 H1 109.5
C15 O2 C16 118.14(14)
H1A C1 H1B 107.7
C2 C1 H1A 108.9
C2 C1 H1B 108.9
C2 C1 C10 113.47(15)
C10 C1 H1A 108.9
C10 C1 H1B 108.9
C1 C2 H2A 109.4
C1 C2 H2B 109.4
H2A C2 H2B 108.0
C3 C2 C1 111.06(16)
C3 C2 H2A 109.4
C3 C2 H2B 109.4
C2 C3 H3A 108.8
C2 C3 H3B 108.8
C2 C3 C4 113.85(15)
H3A C3 H3B 107.7
C4 C3 H3A 108.8
C4 C3 H3B 108.8
C3 C4 C5 108.08(14)
C3 C4 C18 107.38(16)
C18 C4 C5 109.38(16)
C19 C4 C3 110.31(16)
C19 C4 C5 114.11(14)
C19 C4 C18 107.38(15)
C4 C5 H5 104.4
C4 C5 C10 116.51(14)
C6 C5 C4 114.87(14)
C6 C5 H5 104.4
C6 C5 C10 110.61(13)
C10 C5 H5 104.4
C5 C6 H6A 109.5
C5 C6 H6B 109.5
H6A C6 H6B 108.1
C7 C6 C5 110.55(14)
C7 C6 H6A 109.5
C7 C6 H6B 109.5
C6 C7 H7A 109.0
C6 C7 H7B 109.0
H7A C7 H7B 107.8
C8 C7 C6 112.94(14)
C8 C7 H7A 109.0
C8 C7 H7B 109.0
O1 C8 C7 110.40(13)
O1 C8 C9 103.15(13)
O1 C8 C17 107.19(14)
C7 C8 C9 111.25(14)
C7 C8 C17 110.74(13)
C17 C8 C9 113.76(13)
C8 C9 H9 105.0
C8 C9 C10 116.30(13)
C10 C9 H9 105.0
C11 C9 C8 109.59(13)
C11 C9 H9 105.0
C11 C9 C10 114.68(13)
C1 C10 C5 107.79(13)
C1 C10 C9 107.91(13)
C5 C10 C9 106.58(13)
C20 C10 C1 108.29(14)
C20 C10 C5 114.70(13)
C20 C10 C9 111.33(13)
C9 C11 H11A 108.2
C9 C11 H11B 108.2
H11A C11 H11B 107.4
C12 C11 C9 116.17(13)
C12 C11 H11A 108.2
C12 C11 H11B 108.2
C13 C12 C11 118.26(14)
C16 C12 C11 121.46(14)
C16 C12 C13 120.25(15)
O3 C13 C12 122.13(15)
O3 C13 C14 123.10(16)
C14 C13 C12 114.77(15)
C13 C14 H14 119.8
C15 C14 C13 120.44(16)
C15 C14 H14 119.8
O2 C15 H15 118.1
C14 C15 O2 123.72(16)
C14 C15 H15 118.1
O2 C16 C17 112.58(13)
C12 C16 O2 122.61(15)
C12 C16 C17 124.81(14)
C8 C17 H17A 109.3
C8 C17 H17B 109.3
C16 C17 C8 111.68(13)
C16 C17 H17A 109.3
C16 C17 H17B 109.3
H17A C17 H17B 107.9
C4 C18 H18A 109.5
C4 C18 H18B 109.5
C4 C18 H18C 109.5
H18A C18 H18B 109.5
H18A C18 H18C 109.5
H18B C18 H18C 109.5
C4 C19 H19A 109.5
C4 C19 H19B 109.5
C4 C19 H19C 109.5
H19A C19 H19B 109.5
H19A C19 H19C 109.5
H19B C19 H19C 109.5
C10 C20 H20A 109.5
C10 C20 H20B 109.5
C10 C20 H20C 109.5
H20A C20 H20B 109.5
H20A C20 H20C 109.5
H20B C20 H20C 109.5

loop_
_geom_bond_atom_site_label_1
_geom_bond_atom_site_label_2
_geom_bond_distance
O1 H1 0.8400
O1 C8 1.440(2)
O2 C15 1.357(2)
O2 C16 1.3688(19)
O3 C13 1.247(2)
C1 H1A 0.9900
C1 H1B 0.9900
C1 C2 1.526(3)
C1 C10 1.547(2)
C2 H2A 0.9900
C2 H2B 0.9900
C2 C3 1.516(3)
C3 H3A 0.9900
C3 H3B 0.9900
C3 C4 1.539(3)
C4 C5 1.555(3)
C4 C18 1.541(3)
C4 C19 1.535(3)
C5 H5 1.0000
C5 C6 1.533(2)
C5 C10 1.559(2)
C6 H6A 0.9900
C6 H6B 0.9900
C6 C7 1.527(2)
C7 H7A 0.9900
C7 H7B 0.9900
C7 C8 1.524(2)
C8 C9 1.547(2)
C8 C17 1.536(2)
C9 H9 1.0000
C9 C10 1.562(2)
C9 C11 1.538(2)
C10 C20 1.541(2)
C11 H11A 0.9900
C11 H11B 0.9900
C11 C12 1.504(2)
C12 C13 1.454(2)
C12 C16 1.348(2)
C13 C14 1.446(2)
C14 H14 0.9500
C14 C15 1.332(3)
C15 H15 0.9500
C16 C17 1.486(2)
C17 H17A 0.9900
C17 H17B 0.9900
C18 H18A 0.9800
C18 H18B 0.9800
C18 H18C 0.9800
C19 H19A 0.9800
C19 H19B 0.9800
C19 H19C 0.9800
C20 H20A 0.9800
C20 H20B 0.9800
C20 H20C 0.9800

loop_
_geom_hbond_atom_site_label_D
_geom_hbond_atom_site_label_H
_geom_hbond_atom_site_label_A
_geom_hbond_distance_DH
_geom_hbond_distance_HA
_geom_hbond_distance_DA
_geom_hbond_angle_DHA
_geom_hbond_site_symmetry_A
_geom_hbond_publ_flag
O1 H1 O3 0.84 2.03 2.8467(17) 163.9 3 yes
